data_7249263
loop_
_publ_author_name
'Xu, Meng-Yuan'
'Wu, Qian'
'Wang, Chen'
'Sun, Yao'
'Teng, Yu-Kang'
'Zhang, Rui'
'Lu, Zhen-Zhong'

_publ_section_title
;
 Coordination polymers and supramolecular cages based on
 [(MS4)Cux]x&#x2212;2 cluster units and N-containing ligands
;
_journal_issue 39
_journal_name_full CrystEngComm
_journal_page_first 5585
_journal_page_last 5590
_journal_paper_doi 10.1039/D4CE00493K
_journal_volume 26
_journal_year 2024
_chemical_formula_moiety 'Cl3 Cu3 S4 W, C30 H51 N6, Br'
_chemical_formula_sum 'C30 H51 Br Cl3 Cu3 N6 S4 W'
_chemical_formula_weight 1184.73
_space_group_crystal_system cubic
_space_group_IT_number 205
_space_group_name_Hall '-P 2ac 2ab 3'
_space_group_name_H-M_alt 'P a -3'
_atom_sites_solution_hydrogens mixed
_atom_sites_solution_primary dual
_audit_creation_date 2024-04-10
_audit_creation_method
;
Olex2 1.5
(compiled 2023.08.24 svn.re1ec1418 for OlexSys, GUI svn.r6817)
;
_audit_update_record
;
2024-05-14 deposited with the CCDC.	2024-08-28 downloaded from the CCDC.
;
_cell_angle_alpha 90
_cell_angle_beta 90
_cell_angle_gamma 90
_cell_formula_units_Z 8
_cell_length_a 19.6933(3)
_cell_length_b 19.6933(3)
_cell_length_c 19.6933(3)
_cell_measurement_reflns_used 9789
_cell_measurement_temperature 223.0
_cell_measurement_theta_max 27.391
_cell_measurement_theta_min 2.534
_cell_volume 7637.6(2)
_computing_cell_refinement 'SAINT V8.40B (?, 2016)'
_computing_data_reduction 'SAINT V8.40B (?, 2016)'
_computing_molecular_graphics 'Olex2 1.5 (Dolomanov et al., 2009)'
_computing_publication_material 'Olex2 1.5 (Dolomanov et al., 2009)'
_computing_structure_refinement 'XL  (Sheldrick, 2008)'
_computing_structure_solution 'SHELXT 2018/2 (Sheldrick, 2018)'
_diffrn_ambient_temperature 223.0
_diffrn_measured_fraction_theta_full 0.998
_diffrn_measured_fraction_theta_max 0.998
_diffrn_measurement_device_type 'CCD area detector'
_diffrn_measurement_method 'phi and omega scans'
_diffrn_radiation_monochromator graphite
_diffrn_radiation_type MoK\a
_diffrn_radiation_wavelength 0.71073
_diffrn_reflns_av_R_equivalents 0.0898
_diffrn_reflns_av_unetI/netI 0.0159
_diffrn_reflns_Laue_measured_fraction_full 0.998
_diffrn_reflns_Laue_measured_fraction_max 0.998
_diffrn_reflns_limit_h_max 23
_diffrn_reflns_limit_h_min -23
_diffrn_reflns_limit_k_max 23
_diffrn_reflns_limit_k_min -23
_diffrn_reflns_limit_l_max 23
_diffrn_reflns_limit_l_min -23
_diffrn_reflns_number 154722
_diffrn_reflns_point_group_measured_fraction_full 0.998
_diffrn_reflns_point_group_measured_fraction_max 0.998
_diffrn_reflns_theta_full 24.988
_diffrn_reflns_theta_max 24.988
_diffrn_reflns_theta_min 2.068
_diffrn_source_current 1.4
_diffrn_source_power 0.07
_diffrn_source_voltage 50.0
_exptl_absorpt_coefficient_mu 6.159
_exptl_absorpt_correction_T_max 0.204
_exptl_absorpt_correction_T_min 0.184
_exptl_absorpt_correction_type multi-scan
_exptl_absorpt_process_details
;
SADABS-2016/2 (Bruker,2016/2) was used for absorption correction.
wR2(int) was 0.1020 before and 0.0741 after correction.
The Ratio of minimum to maximum transmission is 0.6349.
The \l/2 correction factor is Not present.
;
_exptl_crystal_colour 'dark red'
_exptl_crystal_colour_modifier dark
_exptl_crystal_colour_primary red
_exptl_crystal_density_diffrn 2.061
_exptl_crystal_description block
_exptl_crystal_F_000 4672
_exptl_crystal_size_max 0.3
_exptl_crystal_size_mid 0.3
_exptl_crystal_size_min 0.26
_refine_diff_density_max 3.926
_refine_diff_density_min -2.736
_refine_diff_density_rms 0.242
_refine_ls_extinction_method none
_refine_ls_goodness_of_fit_ref 0.912
_refine_ls_hydrogen_treatment constr
_refine_ls_matrix_type full
_refine_ls_number_parameters 145
_refine_ls_number_reflns 2246
_refine_ls_number_restraints 1
_refine_ls_restrained_S_all 0.912
_refine_ls_R_factor_all 0.0680
_refine_ls_R_factor_gt 0.0621
_refine_ls_shift/su_max 0.000
_refine_ls_shift/su_mean 0.000
_refine_ls_structure_factor_coef Fsqd
_refine_ls_weighting_details 'w=1/[\s^2^(Fo^2^)+(0.1484P)^2^+112.9175P] where P=(Fo^2^+2Fc^2^)/3'
_refine_ls_weighting_scheme calc
_refine_ls_wR_factor_gt 0.1989
_refine_ls_wR_factor_ref 0.2049
_reflns_Friedel_coverage 0.000
_reflns_number_gt 1977
_reflns_number_total 2246
_reflns_threshold_expression 'I > 2\s(I)'
_cod_data_source_file d4ce00493k2.cif
_cod_data_source_block 7
_cod_depositor_comments 'Adding full bibliography for 7249257--7249263.cif.'
_cod_original_cell_volume 7637.6(3)
_cod_database_code 7249263
_shelx_shelxl_version_number 2018/3
_shelx_space_group_comment
;
The symmetry employed for this shelxl refinement is uniquely defined
by the following loop, which should always be used as a source of
symmetry information in preference to the above space-group names.
They are only intended as comments.
;
_shelx_estimated_absorpt_t_max 0.297
_shelx_estimated_absorpt_t_min 0.259
_olex2_refinement_description
;
1. Fixed Uiso
 At 1.5001 times of:
  All C(H) groups
 At 1.2 times of:
  {H8A,H8B} of C8, {H4A,H4B} of C4, {H10A,H10B} of C10, {H9A,H9B} of C9, {H5A,
  H5B} of C5, {H7A,H7B} of C7, {H6A,H6B} of C6
 At 1.5 times of:
  {H1A,H1B} of C1
2. Restrained distances
 C1-H1B \\sim C1-H1C
 with sigma of 0.02
3.a Riding coordinates:
 C1(H1A,H1B,H1C)
3.b Secondary CH2 refined with riding coordinates:
 C4(H4A,H4B), C5(H5A,H5B), C6(H6A,H6B), C7(H7A,H7B), C8(H8A,H8B), C9(H9A,H9B),
 C10(H10A,H10B)
;
_olex2_submission_special_instructions 'No special instructions were received'

loop_
_space_group_symop_operation_xyz
'x, y, z'
'-x+1/2, -y, z+1/2'
'-x, y+1/2, -z+1/2'
'x+1/2, -y+1/2, -z'
'z, x, y'
'z+1/2, -x+1/2, -y'
'-z+1/2, -x, y+1/2'
'-z, x+1/2, -y+1/2'
'y, z, x'
'-y, z+1/2, -x+1/2'
'y+1/2, -z+1/2, -x'
'-y+1/2, -z, x+1/2'
'-x, -y, -z'
'x-1/2, y, -z-1/2'
'x, -y-1/2, z-1/2'
'-x-1/2, y-1/2, z'
'-z, -x, -y'
'-z-1/2, x-1/2, y'
'z-1/2, x, -y-1/2'
'z, -x-1/2, y-1/2'
'-y, -z, -x'
'y, -z-1/2, x-1/2'
'-y-1/2, z-1/2, x'
'y-1/2, z, -x-1/2'

loop_
_atom_site_label
_atom_site_type_symbol
_atom_site_fract_x
_atom_site_fract_y
_atom_site_fract_z
_atom_site_U_iso_or_equiv
_atom_site_adp_type
_atom_site_occupancy
_atom_site_site_symmetry_order
_atom_site_calc_flag
_atom_site_refinement_flags_posn
_atom_site_refinement_flags_adp
_atom_site_refinement_flags_occupancy
_atom_site_disorder_assembly
_atom_site_disorder_group
W1 W 0.21213(2) 0.71213(2) 0.78787(2) 0.0328(3) Uani 1 3 d S T P . .
Cu1 Cu 0.22258(7) 0.72413(7) 0.65343(7) 0.0480(4) Uani 1 1 d . . . . .
Cl1 Cl 0.20656(9) 0.70992(8) 0.54023(9) 0.0208(4) Uani 1 1 d . . . . .
S1 S 0.27796(12) 0.64783(13) 0.72008(12) 0.0380(6) Uani 1 1 d . . . . .
S2 S 0.14867(14) 0.64867(14) 0.85133(14) 0.0645(14) Uani 1 3 d S T P . .
N1 N 0.2587(3) 0.9868(3) 0.5230(3) 0.0293(15) Uani 1 1 d . . . . .
N2 N 0.1401(4) 0.9498(4) 0.5637(4) 0.0441(19) Uani 1 1 d . . . . .
C1 C 0.3981(5) 1.0733(4) 0.6126(5) 0.040(2) Uani 1 1 d D . . . .
H1A H 0.416149 1.079237 0.653424 0.059 Uiso 1 1 d R U . . .
H1B H 0.403249 1.107917 0.581764 0.059 Uiso 1 1 d DR U . . .
H1C H 0.352719 1.078037 0.617594 0.059 Uiso 1 1 d DR U . . .
C2 C 0.4210(4) 1.0067(4) 0.5834(4) 0.0298(17) Uani 1 1 d . . . . .
C3 C 0.3887(4) 0.9795(4) 0.5269(4) 0.0282(17) Uani 1 1 d . . . . .
C4 C 0.3264(4) 1.0121(4) 0.4976(4) 0.0309(17) Uani 1 1 d . . . . .
H4A H 0.327608 1.005960 0.448200 0.037 Uiso 1 1 calc R U . . .
H4B H 0.328980 1.060953 0.506484 0.037 Uiso 1 1 calc R U . . .
C5 C 0.2472(5) 1.0063(6) 0.5963(4) 0.042(2) Uani 1 1 d . . . . .
H5A H 0.258765 1.054208 0.603121 0.051 Uiso 1 1 calc R U . . .
H5B H 0.276277 0.978830 0.625917 0.051 Uiso 1 1 calc R U . . .
C6 C 0.1724(5) 0.9943(7) 0.6142(5) 0.056(3) Uani 1 1 d . . . . .
H6A H 0.169173 0.973462 0.659253 0.067 Uiso 1 1 calc R U . . .
H6B H 0.148429 1.037913 0.615598 0.067 Uiso 1 1 calc R U . . .
C7 C 0.2509(5) 0.9108(5) 0.5168(5) 0.043(2) Uani 1 1 d . . . . .
H7A H 0.288992 0.887702 0.538857 0.052 Uiso 1 1 calc R U . . .
H7B H 0.249957 0.897501 0.468818 0.052 Uiso 1 1 calc R U . . .
C8 C 0.1820(5) 0.8909(5) 0.5524(7) 0.062(3) Uani 1 1 d . . . . .
H8A H 0.157399 0.858404 0.523791 0.074 Uiso 1 1 calc R U . . .
H8B H 0.191655 0.868844 0.595912 0.074 Uiso 1 1 calc R U . . .
C9 C 0.2050(4) 1.0188(5) 0.4807(5) 0.039(2) Uani 1 1 d . . . . .
H9A H 0.214492 1.010828 0.432470 0.047 Uiso 1 1 calc R U . . .
H9B H 0.204284 1.067905 0.488538 0.047 Uiso 1 1 calc R U . . .
C10 C 0.1358(5) 0.9879(5) 0.4995(5) 0.045(2) Uani 1 1 d . . . . .
H10A H 0.102131 1.024291 0.504004 0.054 Uiso 1 1 calc R U . . .
H10B H 0.120794 0.957480 0.463081 0.054 Uiso 1 1 calc R U . . .
Br1 Br 0.33087(6) 0.83087(6) 0.66913(6) 0.0628(6) Uani 1 3 d S T P . .

loop_
_atom_site_aniso_label
_atom_site_aniso_U_11
_atom_site_aniso_U_22
_atom_site_aniso_U_33
_atom_site_aniso_U_23
_atom_site_aniso_U_13
_atom_site_aniso_U_12
W1 0.0328(3) 0.0328(3) 0.0328(3) 0.00371(13) 0.00371(13) -0.00371(13)
Cu1 0.0621(8) 0.0487(8) 0.0332(7) 0.0016(5) 0.0002(5) 0.0163(6)
Cl1 0.0233(9) 0.0220(9) 0.0172(9) -0.0026(6) 0.0003(6) -0.0023(6)
S1 0.0436(13) 0.0302(12) 0.0403(13) -0.0011(9) -0.0023(9) 0.0026(9)
S2 0.0645(14) 0.0645(14) 0.0645(14) 0.0176(13) 0.0176(13) -0.0176(13)
N1 0.034(4) 0.028(3) 0.026(3) 0.004(3) -0.005(3) 0.004(3)
N2 0.031(4) 0.052(5) 0.049(5) 0.012(4) -0.002(3) 0.003(3)
C1 0.045(5) 0.026(4) 0.048(5) -0.001(4) -0.013(4) -0.001(4)
C2 0.031(4) 0.028(4) 0.030(4) 0.003(3) 0.005(3) -0.003(3)
C3 0.030(4) 0.026(4) 0.029(4) 0.005(3) 0.002(3) -0.003(3)
C4 0.033(4) 0.030(4) 0.030(4) 0.004(3) 0.000(3) -0.001(3)
C5 0.032(5) 0.065(6) 0.029(4) -0.005(4) 0.001(4) -0.004(4)
C6 0.034(5) 0.092(9) 0.042(6) 0.001(6) 0.003(4) 0.010(5)
C7 0.038(5) 0.032(5) 0.059(6) 0.006(4) -0.002(4) -0.003(4)
C8 0.037(5) 0.041(6) 0.108(10) 0.020(6) -0.002(6) 0.002(4)
C9 0.030(5) 0.044(5) 0.043(5) 0.013(4) -0.004(4) 0.004(4)
C10 0.035(5) 0.050(6) 0.049(6) 0.003(5) -0.011(4) 0.006(4)
Br1 0.0628(6) 0.0628(6) 0.0628(6) 0.0065(5) 0.0065(5) -0.0065(5)

loop_
_atom_type_symbol
_atom_type_description
_atom_type_scat_dispersion_real
_atom_type_scat_dispersion_imag
_atom_type_scat_source
C C 0.0033 0.0016 'International Tables Vol C Tables 4.2.6.8 and 6.1.1.4'
H H 0.0000 0.0000 'International Tables Vol C Tables 4.2.6.8 and 6.1.1.4'
Br Br -0.2901 2.4595 'International Tables Vol C Tables 4.2.6.8 and 6.1.1.4'
Cl Cl 0.1484 0.1585 'International Tables Vol C Tables 4.2.6.8 and 6.1.1.4'
Cu Cu 0.3201 1.2651 'International Tables Vol C Tables 4.2.6.8 and 6.1.1.4'
N N 0.0061 0.0033 'International Tables Vol C Tables 4.2.6.8 and 6.1.1.4'
S S 0.1246 0.1234 'International Tables Vol C Tables 4.2.6.8 and 6.1.1.4'
W W -0.8490 6.8722 'International Tables Vol C Tables 4.2.6.8 and 6.1.1.4'

loop_
_geom_angle_atom_site_label_1
_geom_angle_atom_site_label_2
_geom_angle_atom_site_label_3
_geom_angle
_geom_angle_site_symmetry_1
_geom_angle_site_symmetry_3
_geom_angle_publ_flag
Cu1 W1 Cu1 80.13(6) 11_466 8_656 ?
Cu1 W1 Cu1 80.13(6) . 8_656 ?
Cu1 W1 Cu1 80.13(6) . 11_466 ?
S1 W1 Cu1 54.48(7) 8_656 11_466 ?
S1 W1 Cu1 54.30(6) 8_656 8_656 ?
S1 W1 Cu1 117.51(8) 8_656 . ?
S1 W1 Cu1 54.30(6) 11_466 11_466 ?
S1 W1 Cu1 117.52(8) 11_466 8_656 ?
S1 W1 Cu1 54.30(6) . . ?
S1 W1 Cu1 54.48(7) 11_466 . ?
S1 W1 Cu1 54.47(7) . 8_656 ?
S1 W1 Cu1 117.51(8) . 11_466 ?
S1 W1 S1 108.43(7) . 11_466 ?
S1 W1 S1 108.43(7) . 8_656 ?
S1 W1 S1 108.43(7) 8_656 11_466 ?
S2 W1 Cu1 131.99(4) . . ?
S2 W1 Cu1 131.99(4) . 11_466 ?
S2 W1 Cu1 131.99(4) . 8_656 ?
S2 W1 S1 110.49(6) . 11_466 ?
S2 W1 S1 110.49(6) . 8_656 ?
S2 W1 S1 110.49(6) . . ?
Cl1 Cu1 W1 162.58(9) . . ?
Cl1 Cu1 S1 123.53(9) . . ?
Cl1 Cu1 S1 123.50(10) . 11_466 ?
S1 Cu1 W1 53.50(7) . . ?
S1 Cu1 W1 53.45(7) 11_466 . ?
S1 Cu1 S1 106.62(14) . 11_466 ?
W1 S1 Cu1 72.08(8) . 8_656 ?
W1 S1 Cu1 72.20(8) . . ?
Cu1 S1 Cu1 97.80(12) . 8_656 ?
C4 N1 C5 111.5(6) . . ?
C4 N1 C7 113.0(7) . . ?
C7 N1 C5 108.3(7) . . ?
C9 N1 C4 107.7(6) . . ?
C9 N1 C5 108.7(7) . . ?
C9 N1 C7 107.5(7) . . ?
C6 N2 C10 107.5(8) . . ?
C8 N2 C6 109.7(9) . . ?
C8 N2 C10 108.0(9) . . ?
H1A C1 H1B 117.3 . . ?
H1A C1 H1C 106.4 . . ?
H1B C1 H1C 96.0 . . ?
C2 C1 H1A 110.0 . . ?
C2 C1 H1B 111.3 . . ?
C2 C1 H1C 115.3 . . ?
C3 C2 C1 119.7(7) 11_466 . ?
C3 C2 C1 120.4(7) . . ?
C3 C2 C3 119.8(8) . 11_466 ?
C2 C3 C2 120.1(8) . 8_656 ?
C2 C3 C4 118.6(7) 8_656 . ?
C2 C3 C4 121.2(7) . . ?
N1 C4 H4A 108.1 . . ?
N1 C4 H4B 108.1 . . ?
C3 C4 N1 117.0(6) . . ?
C3 C4 H4A 108.1 . . ?
C3 C4 H4B 108.1 . . ?
H4A C4 H4B 107.3 . . ?
N1 C5 H5A 109.9 . . ?
N1 C5 H5B 109.9 . . ?
N1 C5 C6 109.0(7) . . ?
H5A C5 H5B 108.3 . . ?
C6 C5 H5A 109.9 . . ?
C6 C5 H5B 109.9 . . ?
N2 C6 C5 110.6(8) . . ?
N2 C6 H6A 109.5 . . ?
N2 C6 H6B 109.5 . . ?
C5 C6 H6A 109.5 . . ?
C5 C6 H6B 109.5 . . ?
H6A C6 H6B 108.1 . . ?
N1 C7 H7A 110.2 . . ?
N1 C7 H7B 110.2 . . ?
N1 C7 C8 107.4(8) . . ?
H7A C7 H7B 108.5 . . ?
C8 C7 H7A 110.2 . . ?
C8 C7 H7B 110.2 . . ?
N2 C8 C7 111.2(8) . . ?
N2 C8 H8A 109.4 . . ?
N2 C8 H8B 109.4 . . ?
C7 C8 H8A 109.4 . . ?
C7 C8 H8B 109.4 . . ?
H8A C8 H8B 108.0 . . ?
N1 C9 H9A 109.8 . . ?
N1 C9 H9B 109.8 . . ?
N1 C9 C10 109.2(7) . . ?
H9A C9 H9B 108.3 . . ?
C10 C9 H9A 109.8 . . ?
C10 C9 H9B 109.8 . . ?
N2 C10 C9 110.9(7) . . ?
N2 C10 H10A 109.4 . . ?
N2 C10 H10B 109.4 . . ?
C9 C10 H10A 109.4 . . ?
C9 C10 H10B 109.4 . . ?
H10A C10 H10B 108.0 . . ?

loop_
_geom_bond_atom_site_label_1
_geom_bond_atom_site_label_2
_geom_bond_distance
_geom_bond_site_symmetry_2
_geom_bond_publ_flag
W1 Cu1 2.6660(14) 11_466 ?
W1 Cu1 2.6660(14) 8_656 ?
W1 Cu1 2.6659(14) . ?
W1 S1 2.251(3) 11_466 ?
W1 S1 2.251(3) . ?
W1 S1 2.251(3) 8_656 ?
W1 S2 2.165(5) . ?
Cu1 Cl1 2.269(2) . ?
Cu1 S1 2.274(3) . ?
Cu1 S1 2.280(3) 11_466 ?
N1 C4 1.508(11) . ?
N1 C5 1.511(10) . ?
N1 C7 1.509(11) . ?
N1 C9 1.487(10) . ?
N2 C6 1.470(14) . ?
N2 C8 1.440(13) . ?
N2 C10 1.475(13) . ?
C1 H1A 0.8868 . ?
C1 H1B 0.9176 . ?
C1 H1C 0.9049 . ?
C1 C2 1.502(12) . ?
C2 C3 1.390(11) . ?
C2 C3 1.436(11) 11_466 ?
C3 C4 1.499(11) . ?
C4 H4A 0.9800 . ?
C4 H4B 0.9800 . ?
C5 H5A 0.9800 . ?
C5 H5B 0.9800 . ?
C5 C6 1.533(14) . ?
C6 H6A 0.9800 . ?
C6 H6B 0.9800 . ?
C7 H7A 0.9800 . ?
C7 H7B 0.9800 . ?
C7 C8 1.577(14) . ?
C8 H8A 0.9800 . ?
C8 H8B 0.9800 . ?
C9 H9A 0.9800 . ?
C9 H9B 0.9800 . ?
C9 C10 1.537(13) . ?
C10 H10A 0.9800 . ?
C10 H10B 0.9800 . ?

loop_
_geom_torsion_atom_site_label_1
_geom_torsion_atom_site_label_2
_geom_torsion_atom_site_label_3
_geom_torsion_atom_site_label_4
_geom_torsion
_geom_torsion_site_symmetry_1
_geom_torsion_site_symmetry_2
_geom_torsion_site_symmetry_3
_geom_torsion_site_symmetry_4
_geom_torsion_publ_flag
N1 C5 C6 N2 17.0(12) . . . . ?
N1 C7 C8 N2 14.9(13) . . . . ?
N1 C9 C10 N2 14.2(11) . . . . ?
C1 C2 C3 C2 171.1(6) . . . 8_656 ?
C1 C2 C3 C4 -5.8(12) . . . . ?
C2 C3 C4 N1 90.7(9) 8_656 . . . ?
C2 C3 C4 N1 -92.4(9) . . . . ?
C3 C2 C3 C2 -4.8(15) 11_466 . . 8_656 ?
C3 C2 C3 C4 178.3(5) 11_466 . . . ?
C4 N1 C5 C6 166.9(8) . . . . ?
C4 N1 C7 C8 173.8(8) . . . . ?
C4 N1 C9 C10 173.4(8) . . . . ?
C5 N1 C4 C3 68.6(9) . . . . ?
C5 N1 C7 C8 49.8(10) . . . . ?
C5 N1 C9 C10 -65.7(10) . . . . ?
C6 N2 C8 C7 -67.0(12) . . . . ?
C6 N2 C10 C9 50.7(10) . . . . ?
C7 N1 C4 C3 -53.6(9) . . . . ?
C7 N1 C5 C6 -68.1(10) . . . . ?
C7 N1 C9 C10 51.4(10) . . . . ?
C8 N2 C6 C5 48.7(12) . . . . ?
C8 N2 C10 C9 -67.6(11) . . . . ?
C9 N1 C4 C3 -172.2(8) . . . . ?
C9 N1 C5 C6 48.4(10) . . . . ?
C9 N1 C7 C8 -67.5(10) . . . . ?
C10 N2 C6 C5 -68.5(11) . . . . ?
C10 N2 C8 C7 49.9(12) . . . . ?
